data_7155512
loop_
_publ_author_name
'Shiely, Amy E.'
'Slattery, Catherine N.'
'Ford, Alan'
'Eccles, Kevin S.'
'Lawrence, Simon E.'
'Maguire, Anita R.'

_publ_section_title
;
 Enantioselective copper catalysed intramolecular C-H insertion reactions
 of \a-diazo-\b-keto sulfones, \a-diazo-\b-keto phosphine oxides and
 2-diazo-1,3-diketones; the influence of the carbene substituent.
;
_journal_issue 12
_journal_name_full 'Organic &amp; biomolecular chemistry'
_journal_page_first 2609
_journal_page_last 2628
_journal_paper_doi 10.1039/c7ob00214a
_journal_volume 15
_journal_year 2017
_chemical_absolute_configuration ad
_chemical_formula_moiety 'C17 H15 Br O3 S'
_chemical_formula_sum 'C17 H15 Br O3 S'
_chemical_formula_weight 379.26
_space_group_crystal_system orthorhombic
_space_group_IT_number 19
_space_group_name_Hall 'P 2ac 2ab'
_space_group_name_H-M_alt 'P 21 21 21'
_symmetry_space_group_name_Hall 'P 2ac 2ab'
_symmetry_space_group_name_H-M 'P 21 21 21'
_atom_sites_solution_hydrogens geom
_atom_sites_solution_primary direct
_atom_sites_solution_secondary difmap
_audit_update_record
;
2017-01-24 deposited with the CCDC.
2017-02-28 downloaded from the CCDC.
;
_cell_angle_alpha 90
_cell_angle_beta 90
_cell_angle_gamma 90
_cell_formula_units_Z 4
_cell_length_a 7.8117(10)
_cell_length_b 12.6388(16)
_cell_length_c 16.816(2)
_cell_measurement_reflns_used 5607
_cell_measurement_temperature 292.(2)
_cell_measurement_theta_max 24.4402
_cell_measurement_theta_min 2.8752
_cell_volume 1660.3(4)
_computing_cell_refinement 'SAINT V7.68A (Bruker AXS, 2009)'
_computing_data_collection 'Bruker Instrument Service v2010, 1, 0, 0'
_computing_data_reduction 'SAINT V7.68A (Bruker AXS, 2009)'
_computing_structure_refinement 'SHELXL-2014/7 (Sheldrick, 2014)'
_computing_structure_solution 'SHELXS-97 (Sheldrick, 2008)'
_diffrn_ambient_temperature 292.(2)
_diffrn_detector_area_resol_mean 8.3333
_diffrn_measured_fraction_theta_full 0.995
_diffrn_measured_fraction_theta_max 0.995
_diffrn_measurement_device_type 'Bruker APEX II DUO'
_diffrn_measurement_method '\f & \w  scans'
_diffrn_radiation_monochromator graphite
_diffrn_radiation_type MoK\a
_diffrn_radiation_wavelength 0.71073
_diffrn_reflns_av_R_equivalents 0.0401
_diffrn_reflns_av_unetI/netI 0.0451
_diffrn_reflns_limit_h_max 10
_diffrn_reflns_limit_h_min -9
_diffrn_reflns_limit_k_max 16
_diffrn_reflns_limit_k_min -16
_diffrn_reflns_limit_l_max 21
_diffrn_reflns_limit_l_min -21
_diffrn_reflns_number 20445
_diffrn_reflns_theta_full 27.11
_diffrn_reflns_theta_max 27.11
_diffrn_reflns_theta_min 2.02
_diffrn_source 'fine-focus sealed tube'
_diffrn_source_type Bruker
_exptl_absorpt_coefficient_mu 2.610
_exptl_absorpt_correction_T_max 0.7455
_exptl_absorpt_correction_T_min 0.5792
_exptl_absorpt_correction_type multi-scan
_exptl_absorpt_process_details 'SADABS V2008/1 (Bruker AXS)'
_exptl_crystal_colour 'clear colourless'
_exptl_crystal_density_diffrn 1.517
_exptl_crystal_density_method 'not measured'
_exptl_crystal_description Block
_exptl_crystal_F_000 768
_exptl_crystal_size_max 0.410
_exptl_crystal_size_mid 0.240
_exptl_crystal_size_min 0.220
_refine_diff_density_max 0.575
_refine_diff_density_min -0.510
_refine_ls_abs_structure_details
;
Flack x determined using 1123 quotients [(I+)-(I-)]/[(I+)+(I-)]
(Parsons, Flack and Wagner, Acta Cryst. B69 (2013) 249-259).
;
_refine_ls_abs_structure_Flack 0.018(4)
_refine_ls_extinction_method none
_refine_ls_goodness_of_fit_ref 1.051
_refine_ls_hydrogen_treatment constr
_refine_ls_matrix_type full
_refine_ls_number_parameters 199
_refine_ls_number_reflns 3628
_refine_ls_number_restraints 0
_refine_ls_restrained_S_all 1.051
_refine_ls_R_factor_all 0.0476
_refine_ls_R_factor_gt 0.0352
_refine_ls_shift/su_max 0.001
_refine_ls_shift/su_mean 0.000
_refine_ls_structure_factor_coef Fsqd
_refine_ls_weighting_details 'w=1/[\s^2^(Fo^2^)+(0.0211P)^2^+0.6542P] where P=(Fo^2^+2Fc^2^)/3'
_refine_ls_weighting_scheme calc
_refine_ls_wR_factor_gt 0.0775
_refine_ls_wR_factor_ref 0.0819
_reflns_number_gt 3045
_reflns_number_total 3628
_reflns_threshold_expression 'I > 2\s(I)'
_cod_data_source_file c7ob00214a2.cif
_cod_data_source_block 2R_3R-14i
_cod_depositor_comments 'Adding full bibliography for 7155511--7155513.cif.'
_cod_database_code 7155512

loop_
_space_group_symop_operation_xyz
'x, y, z'
'-x+1/2, -y, z+1/2'
'-x, y+1/2, -z+1/2'
'x+1/2, -y+1/2, -z'

loop_
_atom_site_type_symbol
_atom_site_label
_atom_site_fract_x
_atom_site_fract_y
_atom_site_fract_z
_atom_site_U_iso_or_equiv
_atom_site_adp_type
_atom_site_calc_flag
_atom_site_refinement_flags_adp
_atom_site_refinement_flags_posn
_atom_site_occupancy
C C1 -0.0545(4) 0.3812(3) 0.57342(19) 0.0371(8) Uani d . . 1
H H1 0.0458 0.3668 0.5401 0.044 Uiso calc U R 1
C C2 -0.0903(5) 0.5018(3) 0.5735(2) 0.0368(8) Uani d . . 1
H H2 -0.1454 0.5203 0.6239 0.044 Uiso calc U R 1
C C3 -0.2236(5) 0.5152(4) 0.5058(3) 0.0521(11) Uani d . . 1
H H3A -0.294 0.5773 0.5149 0.062 Uiso calc U R 1
H H3B -0.1669 0.5225 0.4547 0.062 Uiso calc U R 1
C C4 -0.3325(5) 0.4144(4) 0.5079(3) 0.0536(11) Uani d . . 1
H H4A -0.4276 0.4224 0.5445 0.064 Uiso calc U R 1
H H4B -0.3772 0.3982 0.4555 0.064 Uiso calc U R 1
C C5 -0.2130(5) 0.3288(4) 0.5357(2) 0.0494(9) Uani d . . 1
S S6 -0.01928(11) 0.32721(8) 0.67066(5) 0.0390(2) Uani d . . 1
O O7 0.0447(4) 0.2211(2) 0.66149(18) 0.0532(7) Uani d . . 1
O O8 -0.1720(3) 0.3443(3) 0.71620(17) 0.0560(8) Uani d . . 1
C C9 0.1449(4) 0.4057(3) 0.7112(2) 0.0355(8) Uani d . . 1
C C10 0.1116(5) 0.4812(3) 0.7679(2) 0.0461(9) Uani d . . 1
H H10 0.0007 0.4908 0.7866 0.055 Uiso calc U R 1
C C11 0.2438(6) 0.5427(3) 0.7970(3) 0.0526(10) Uani d . . 1
H H11 0.2231 0.5941 0.8354 0.063 Uiso calc U R 1
C C12 0.4070(6) 0.5266(3) 0.7681(3) 0.0498(10) Uani d . . 1
C C13 0.4418(5) 0.4505(4) 0.7130(3) 0.0568(11) Uani d . . 1
H H14 0.5536 0.4395 0.6959 0.068 Uiso calc U R 1
C C14 0.3106(5) 0.3900(3) 0.6830(2) 0.0468(9) Uani d . . 1
H H15 0.3322 0.3392 0.6443 0.056 Uiso calc U R 1
Br Br15 0.59058(8) 0.61231(5) 0.80408(4) 0.0897(3) Uani d . . 1
C C16 0.0662(4) 0.5717(3) 0.5632(2) 0.0353(7) Uani d . . 1
C C17 0.1001(6) 0.6524(3) 0.6160(2) 0.0459(9) Uani d . . 1
H H17 0.026 0.6643 0.6583 0.055 Uiso calc U R 1
C C18 0.2440(7) 0.7163(4) 0.6067(3) 0.0578(12) Uani d . . 1
H H18 0.2664 0.7699 0.6431 0.069 Uiso calc U R 1
C C19 0.3529(6) 0.7001(4) 0.5436(3) 0.0593(12) Uani d . . 1
H H19 0.4494 0.7424 0.5374 0.071 Uiso calc U R 1
C C20 0.3185(6) 0.6213(4) 0.4902(3) 0.0556(11) Uani d . . 1
H H20 0.391 0.6112 0.447 0.067 Uiso calc U R 1
C C21 0.1766(5) 0.5563(3) 0.4997(2) 0.0462(9) Uani d . . 1
H H21 0.1556 0.5023 0.4633 0.055 Uiso calc U R 1
O O22 -0.2320(5) 0.2353(3) 0.5293(2) 0.0811(12) Uani d . . 1

loop_
_atom_site_aniso_label
_atom_site_aniso_U_11
_atom_site_aniso_U_22
_atom_site_aniso_U_33
_atom_site_aniso_U_12
_atom_site_aniso_U_13
_atom_site_aniso_U_23
C1 0.0356(19) 0.0366(18) 0.0390(18) -0.0009(16) 0.0005(14) 0.0018(15)
C2 0.0337(17) 0.0359(18) 0.0409(19) 0.0035(15) 0.0009(16) -0.0003(14)
C3 0.041(2) 0.051(3) 0.064(3) 0.0045(18) -0.011(2) 0.007(2)
C4 0.040(2) 0.059(3) 0.062(3) -0.0030(18) -0.011(2) -0.001(2)
C5 0.050(2) 0.047(2) 0.051(2) -0.0080(19) -0.0095(19) 0.001(2)
S6 0.0288(4) 0.0402(5) 0.0481(5) -0.0027(4) -0.0006(4) 0.0094(4)
O7 0.0473(16) 0.0363(14) 0.0760(19) -0.0039(12) -0.0102(15) 0.0097(13)
O8 0.0322(14) 0.079(2) 0.0566(17) -0.0034(14) 0.0094(12) 0.0156(15)
C9 0.0303(17) 0.0386(19) 0.0377(19) 0.0025(14) -0.0020(14) 0.0043(16)
C10 0.041(2) 0.058(2) 0.040(2) 0.0116(19) -0.0018(17) -0.0024(18)
C11 0.063(3) 0.045(2) 0.049(2) 0.015(2) -0.017(2) -0.0094(19)
C12 0.051(2) 0.041(2) 0.058(2) -0.0028(19) -0.020(2) -0.0006(18)
C13 0.034(2) 0.060(3) 0.077(3) -0.0019(18) 0.001(2) -0.006(2)
C14 0.0362(19) 0.043(2) 0.061(2) 0.0032(17) -0.0010(18) -0.011(2)
Br15 0.0860(4) 0.0761(4) 0.1070(5) -0.0282(3) -0.0374(4) -0.0123(3)
C16 0.0369(19) 0.0303(17) 0.0388(18) 0.0013(14) -0.0013(15) 0.0058(14)
C17 0.056(2) 0.039(2) 0.042(2) -0.0010(18) 0.0030(19) 0.0008(16)
C18 0.074(3) 0.043(2) 0.056(3) -0.013(2) -0.004(2) -0.0038(19)
C19 0.058(3) 0.050(3) 0.070(3) -0.017(2) 0.002(2) 0.011(2)
C20 0.053(2) 0.055(3) 0.059(3) -0.007(2) 0.016(2) 0.006(2)
C21 0.048(2) 0.043(2) 0.047(2) -0.0046(18) 0.0056(18) -0.0044(17)
O22 0.089(3) 0.046(2) 0.108(3) -0.0158(18) -0.045(2) 0.0000(18)

loop_
_atom_type_symbol
_atom_type_description
_atom_type_scat_dispersion_real
_atom_type_scat_dispersion_imag
_atom_type_scat_source
C C 0.0033 0.0016 'International Tables Vol C Tables 4.2.6.8 and 6.1.1.4'
H H 0.0000 0.0000 'International Tables Vol C Tables 4.2.6.8 and 6.1.1.4'
O O 0.0106 0.0060 'International Tables Vol C Tables 4.2.6.8 and 6.1.1.4'
S S 0.1246 0.1234 'International Tables Vol C Tables 4.2.6.8 and 6.1.1.4'
Br Br -0.2901 2.4595 'International Tables Vol C Tables 4.2.6.8 and 6.1.1.4'

loop_
_geom_angle_atom_site_label_1
_geom_angle_atom_site_label_2
_geom_angle_atom_site_label_3
_geom_angle
C5 C1 C2 106.2(3)
C5 C1 S6 109.6(2)
C2 C1 S6 113.7(2)
C5 C1 H1 109.1
C2 C1 H1 109.1
S6 C1 H1 109.1
C16 C2 C1 115.3(3)
C16 C2 C3 113.2(3)
C1 C2 C3 103.2(3)
C16 C2 H2 108.3
C1 C2 H2 108.3
C3 C2 H2 108.3
C4 C3 C2 105.3(3)
C4 C3 H3A 110.7
C2 C3 H3A 110.7
C4 C3 H3B 110.7
C2 C3 H3B 110.7
H3A C3 H3B 108.8
C5 C4 C3 105.2(3)
C5 C4 H4A 110.7
C3 C4 H4A 110.7
C5 C4 H4B 110.7
C3 C4 H4B 110.7
H4A C4 H4B 108.8
O22 C5 C4 127.3(4)
O22 C5 C1 124.2(4)
C4 C5 C1 108.5(3)
O8 S6 O7 119.12(18)
O8 S6 C9 108.33(18)
O7 S6 C9 108.30(17)
O8 S6 C1 107.56(17)
O7 S6 C1 108.08(17)
C9 S6 C1 104.51(17)
C10 C9 C14 120.7(4)
C10 C9 S6 121.5(3)
C14 C9 S6 117.7(3)
C9 C10 C11 119.7(4)
C9 C10 H10 120.2
C11 C10 H10 120.2
C12 C11 C10 118.9(4)
C12 C11 H11 120.6
C10 C11 H11 120.6
C13 C12 C11 121.9(4)
C13 C12 Br15 118.0(3)
C11 C12 Br15 120.1(3)
C12 C13 C14 119.6(4)
C12 C13 H14 120.2
C14 C13 H14 120.2
C13 C14 C9 119.3(4)
C13 C14 H15 120.4
C9 C14 H15 120.4
C17 C16 C21 118.7(4)
C17 C16 C2 120.8(3)
C21 C16 C2 120.4(3)
C16 C17 C18 120.8(4)
C16 C17 H17 119.6
C18 C17 H17 119.6
C19 C18 C17 120.0(4)
C19 C18 H18 120.0
C17 C18 H18 120.0
C20 C19 C18 119.6(4)
C20 C19 H19 120.2
C18 C19 H19 120.2
C19 C20 C21 120.8(4)
C19 C20 H20 119.6
C21 C20 H20 119.6
C16 C21 C20 120.1(4)
C16 C21 H21 120.0
C20 C21 H21 120.0

loop_
_geom_bond_atom_site_label_1
_geom_bond_atom_site_label_2
_geom_bond_distance
C1 C5 1.541(5)
C1 C2 1.550(5)
C1 S6 1.793(3)
C1 H1 0.98
C2 C16 1.518(5)
C2 C3 1.552(5)
C2 H2 0.98
C3 C4 1.532(6)
C3 H3A 0.97
C3 H3B 0.97
C4 C5 1.504(6)
C4 H4A 0.97
C4 H4B 0.97
C5 O22 1.196(5)
S6 O8 1.434(3)
S6 O7 1.439(3)
S6 C9 1.759(4)
C9 C10 1.374(5)
C9 C14 1.393(5)
C10 C11 1.382(6)
C10 H10 0.93
C11 C12 1.380(6)
C11 H11 0.93
C12 C13 1.362(6)
C12 Br15 1.896(4)
C13 C14 1.375(6)
C13 H14 0.93
C14 H15 0.93
C16 C17 1.377(5)
C16 C21 1.387(5)
C17 C18 1.393(6)
C17 H17 0.93
C18 C19 1.375(7)
C18 H18 0.93
C19 C20 1.368(6)
C19 H19 0.93
C20 C21 1.389(6)
C20 H20 0.93
C21 H21 0.93

loop_
_geom_torsion_atom_site_label_1
_geom_torsion_atom_site_label_2
_geom_torsion_atom_site_label_3
_geom_torsion_atom_site_label_4
_geom_torsion
C5 C1 C2 C16 -147.4(3)
S6 C1 C2 C16 92.1(3)
C5 C1 C2 C3 -23.5(4)
S6 C1 C2 C3 -144.0(3)
C16 C2 C3 C4 159.3(3)
C1 C2 C3 C4 34.1(4)
C2 C3 C4 C5 -31.7(4)
C3 C4 C5 O22 -161.9(5)
C3 C4 C5 C1 16.7(5)
C2 C1 C5 O22 -176.7(4)
S6 C1 C5 O22 -53.6(5)
C2 C1 C5 C4 4.6(4)
S6 C1 C5 C4 127.7(3)
C5 C1 S6 O8 -57.3(3)
C2 C1 S6 O8 61.3(3)
C5 C1 S6 O7 72.5(3)
C2 C1 S6 O7 -168.9(2)
C5 C1 S6 C9 -172.3(3)
C2 C1 S6 C9 -53.7(3)
O8 S6 C9 C10 -9.8(4)
O7 S6 C9 C10 -140.3(3)
C1 S6 C9 C10 104.6(3)
O8 S6 C9 C14 171.1(3)
O7 S6 C9 C14 40.6(4)
C1 S6 C9 C14 -74.4(3)
C14 C9 C10 C11 0.4(6)
S6 C9 C10 C11 -178.6(3)
C9 C10 C11 C12 0.0(6)
C10 C11 C12 C13 -1.4(6)
C10 C11 C12 Br15 178.1(3)
C11 C12 C13 C14 2.3(7)
Br15 C12 C13 C14 -177.2(3)
C12 C13 C14 C9 -1.9(7)
C10 C9 C14 C13 0.5(6)
S6 C9 C14 C13 179.6(3)
C1 C2 C16 C17 -127.7(4)
C3 C2 C16 C17 113.8(4)
C1 C2 C16 C21 53.2(5)
C3 C2 C16 C21 -65.2(4)
C21 C16 C17 C18 -1.1(6)
C2 C16 C17 C18 179.8(4)
C16 C17 C18 C19 0.9(7)
C17 C18 C19 C20 0.3(7)
C18 C19 C20 C21 -1.2(7)
C17 C16 C21 C20 0.2(6)
C2 C16 C21 C20 179.3(4)
C19 C20 C21 C16 1.0(7)
